data_7220031
loop_
_publ_author_name
'Yu, Xiang'
'Shi, Danfeng'
'Zhi, Xiaoyan'
'Li, Qin'
'Yao, Xiaojun'
'xu, hui'

_publ_section_title
;
 Synthesis and quantitative structure-activity relationship (QSAR) study
 of C7-oxime ester derivatives of obacunone as insecticidal agents
;
_journal_name_full 'RSC Adv.'
_journal_paper_doi 10.1039/C5RA01411E
_journal_year 2015
_chemical_absolute_configuration unk
_chemical_formula_moiety 'C34 H37 N O8'
_chemical_formula_sum 'C34 H37 N O8'
_chemical_formula_weight 587.65
_chemical_name_systematic
;
 ? 
;
_space_group_crystal_system orthorhombic
_space_group_IT_number 19
_space_group_name_Hall 'P 2ac 2ab'
_space_group_name_H-M_alt 'P 21 21 21'
_symmetry_space_group_name_Hall 'P 2ac 2ab'
_symmetry_space_group_name_H-M 'P 21 21 21'
_atom_sites_solution_hydrogens geom
_atom_sites_solution_primary iterative
_atom_sites_solution_secondary difmap
_audit_creation_date 2013-12-14
_audit_creation_method
;
  Olex2 1.2
  (compiled Dec  5 2012 16:20:19, GUI svn.r4385)
;
_cell_angle_alpha 90.00
_cell_angle_beta 90.00
_cell_angle_gamma 90.00
_cell_formula_units_Z 4
_cell_length_a 10.7476(9)
_cell_length_b 14.2825(12)
_cell_length_c 19.7165(17)
_cell_measurement_reflns_used 1673
_cell_measurement_temperature 293(2)
_cell_measurement_theta_max 20.0190
_cell_measurement_theta_min 3.4230
_cell_volume 3026.5(4)
_computing_cell_refinement
;
CrysAlisPro, Agilent Technologies,
Version 1.171.36.28 (release 01-02-2013 CrysAlis171 .NET)
(compiled Feb  1 2013,16:14:44)
;
_computing_data_collection
;
CrysAlisPro, Agilent Technologies,
Version 1.171.36.28 (release 01-02-2013 CrysAlis171 .NET)
(compiled Feb  1 2013,16:14:44)
;
_computing_data_reduction
;
CrysAlisPro, Agilent Technologies,
Version 1.171.36.28 (release 01-02-2013 CrysAlis171 .NET)
(compiled Feb  1 2013,16:14:44)
;
_computing_molecular_graphics
;
O. V. Dolomanov, L. J. Bourhis, R. J. Gildea, J. A. K. Howard and H. Puschmann,
OLEX2: a complete structure solution, refinement and analysis program.
J. Appl. Cryst. (2009). 42, 339-341.
;
_computing_publication_material
;
O. V. Dolomanov, L. J. Bourhis, R. J. Gildea, J. A. K. Howard and H. Puschmann,
OLEX2: a complete structure solution, refinement and analysis program.
J. Appl. Cryst. (2009). 42, 339-341.
;
_computing_structure_refinement
;
SHELXL, G.M. Sheldrick, Acta Cryst.
(2008). A64, 112-122
;
_computing_structure_solution 'SUPERFLIP, J. Appl. Cryst. (2007) 40, 786-790'
_diffrn_ambient_temperature 293(2)
_diffrn_detector_area_resol_mean 16.0733
_diffrn_measured_fraction_theta_full 0.9963
_diffrn_measured_fraction_theta_max 0.8221
_diffrn_measurement_details
;
  1 omega  -38.00  -11.00   1.5000   12.0000
omega____ theta____ kappa____ phi______ frames
    -      -19.5262   57.0000  -30.0000 18

  2 omega   27.00   54.00   1.5000   12.0000
omega____ theta____ kappa____ phi______ frames
    -      -19.5262   38.0000 -180.0000 18

  3 omega  -18.00   12.00   1.5000   12.0000
omega____ theta____ kappa____ phi______ frames
    -      -19.5262  -99.0000  120.0000 20

  4 omega  -50.00   11.50   1.5000   12.0000
omega____ theta____ kappa____ phi______ frames
    -      -19.5262   38.0000 -180.0000 41

  5 omega   24.00   96.00   1.5000   12.0000
omega____ theta____ kappa____ phi______ frames
    -       22.8075   77.0000   30.0000 48

  6 omega  -20.00   17.50   1.5000   12.0000
omega____ theta____ kappa____ phi______ frames
    -       22.8075  -99.0000  -90.0000 25
;
_diffrn_measurement_device_type 'SuperNova, Dual, Cu at zero, Eos'
_diffrn_measurement_method '\w scans'
_diffrn_orient_matrix_UB_11 -0.0638008000
_diffrn_orient_matrix_UB_12 0.0025093000
_diffrn_orient_matrix_UB_13 0.0091255000
_diffrn_orient_matrix_UB_21 -0.0155859000
_diffrn_orient_matrix_UB_22 -0.0287682000
_diffrn_orient_matrix_UB_23 -0.0281227000
_diffrn_orient_matrix_UB_31 0.0070854000
_diffrn_orient_matrix_UB_32 -0.0404918000
_diffrn_orient_matrix_UB_33 0.0205297000
_diffrn_radiation_monochromator mirror
_diffrn_radiation_type 'Mo K\a'
_diffrn_radiation_wavelength 0.7107
_diffrn_reflns_av_R_equivalents 0.0607
_diffrn_reflns_av_unetI/netI 0.0895
_diffrn_reflns_limit_h_max 13
_diffrn_reflns_limit_h_min -10
_diffrn_reflns_limit_k_max 17
_diffrn_reflns_limit_k_min -17
_diffrn_reflns_limit_l_max 24
_diffrn_reflns_limit_l_min -21
_diffrn_reflns_number 12084
_diffrn_reflns_theta_full 25.50
_diffrn_reflns_theta_max 26.02
_diffrn_reflns_theta_min 3.03
_diffrn_source 'SuperNova (Mo) X-ray Source'
_exptl_absorpt_coefficient_mu 0.092
_exptl_absorpt_correction_T_max 1.00000
_exptl_absorpt_correction_T_min 0.45360
_exptl_absorpt_correction_type multi-scan
_exptl_absorpt_process_details
;
CrysAlisPro, Agilent Technologies,
Version 1.171.36.28 (release 01-02-2013 CrysAlis171 .NET)
(compiled Feb  1 2013,16:14:44)
Empirical absorption correction using spherical harmonics,
 implemented in SCALE3 ABSPACK scaling algorithm.
;
_exptl_crystal_colour 'clear light colourless'
_exptl_crystal_density_diffrn 1.290
_exptl_crystal_density_method 'not measured'
_exptl_crystal_description block
_exptl_crystal_F_000 1248
_exptl_crystal_size_max 0.35
_exptl_crystal_size_mid 0.27
_exptl_crystal_size_min 0.24
_refine_diff_density_max 0.154
_refine_diff_density_min -0.173
_refine_diff_density_rms 0.040
_refine_ls_abs_structure_details 'Flack H D (1983), Acta Cryst. A39, 876-881'
_refine_ls_abs_structure_Flack 1.5(17)
_refine_ls_extinction_method none
_refine_ls_goodness_of_fit_ref 1.063
_refine_ls_hydrogen_treatment mixed
_refine_ls_matrix_type full
_refine_ls_number_parameters 441
_refine_ls_number_reflns 5521
_refine_ls_number_restraints 52
_refine_ls_restrained_S_all 1.067
_refine_ls_R_factor_all 0.1148
_refine_ls_R_factor_gt 0.0603
_refine_ls_shift/su_max 0.002
_refine_ls_shift/su_mean 0.000
_refine_ls_structure_factor_coef Fsqd
_refine_ls_weighting_details 'calc w=1/[\s^2^(Fo^2^)+(0.0358P)^2^+0.0000P] where P=(Fo^2^+2Fc^2^)/3'
_refine_ls_weighting_scheme calc
_refine_ls_wR_factor_gt 0.1106
_refine_ls_wR_factor_ref 0.1435
_reflns_number_gt 3176
_reflns_number_total 5521
_reflns_threshold_expression >2sigma(I)
_cod_data_source_file c5ra01411e2.cif
_cod_data_source_block yx_324
_cod_database_code 7220031
_reflns_odcompleteness_completeness 99.63
_reflns_odcompleteness_iscentric 1
_reflns_odcompleteness_theta 26.32
_olex2_refinement_description
;
1. Fixed Uiso
 At 1.2 times of:
  H29 of C29, H32 of C32, H31 of C31, H33 of C33, {H13A,H13B} of C13, H15 of
  C15, H3 of C3, H4 of C4, H2 of C2, H1A of C1A, {H11A,H11B} of C11, H10 of C10,
   {H9A,H9B} of C9, H20 of C20, H19B of C19B, H19 of C19, H20B of C20B, H21B of
  C21B, H21 of C21
 At 1.5 times of:
  {H34A,H34B,H34C} of C34, {H25A,H25B,H25C} of C25, {H24A,H24B,H24C} of C24,
  {H23A,H23B,H23C} of C23, {H22A,H22B,H22C} of C22
2. Restrained distances
 C20B-C19B
 1.4 with sigma of 0.02
 H26A-C26
 0.94 with sigma of 0.01
 H26B-C26
 0.94 with sigma of 0.01
 H26C-C26
 0.94 with sigma of 0.01
3. Uiso/Uaniso restraints and constraints
Uanis(C21) ~ Ueq, Uanis(C19B) ~ Ueq, Uanis(O4) ~ Ueq, Uanis(C20B) ~ Ueq, Uanis(C20) ~ Ueq, Uanis(O20B) ~ Ueq, Uanis(C19) ~ Ueq, Uanis(C21B) ~ Ueq: with sigma of 0.01 and sigma for terminal atoms of 0.02
4. Others
 Fixed Sof: O4(0.6) O20B(0.4) C19(0.6) H19(0.6) C19B(0.4) H19B(0.4) C20(0.6)
 H20(0.6) C20B(0.4) H20B(0.4) C21(0.6) H21(0.6) C21B(0.4) H21B(0.4)
5.a Ternary CH refined with riding coordinates:
 C2(H2), C4(H4), C10(H10), C15(H15)
5.b Secondary CH2 refined with riding coordinates:
 C9(H9A,H9B), C11(H11A,H11B), C13(H13A,H13B)
5.c Aromatic/amide H refined with riding coordinates:
 C1A(H1A), C3(H3), C19(H19), C19B(H19B), C20(H20), C20B(H20B), C21(H21),
 C21B(H21B), C29(H29), C31(H31), C32(H32), C33(H33)
5.d Idealised Me refined as rotating group:
 C22(H22A,H22B,H22C), C23(H23A,H23B,H23C), C24(H24A,H24B,H24C), C25(H25A,H25B,
 H25C), C34(H34A,H34B,H34C)
;

loop_
_space_group_symop_id
_space_group_symop_operation_xyz
1 'x, y, z'
2 '-x+1/2, -y, z+1/2'
3 'x+1/2, -y+1/2, -z'
4 '-x, y+1/2, -z+1/2'

loop_
_atom_site_label
_atom_site_type_symbol
_atom_site_fract_x
_atom_site_fract_y
_atom_site_fract_z
_atom_site_U_iso_or_equiv
_atom_site_adp_type
_atom_site_occupancy
_atom_site_symmetry_multiplicity
_atom_site_calc_flag
_atom_site_refinement_flags
_atom_site_disorder_assembly
_atom_site_disorder_group
O1 O -0.4118(3) -0.62665(18) -0.51758(13) 0.0560(8) Uani 1 1 d . . .
O2 O -0.2916(3) -0.7394(2) -0.41402(15) 0.0618(8) Uani 1 1 d . . .
O3 O -0.1303(3) -0.6478(2) -0.43177(17) 0.0764(10) Uani 1 1 d . . .
O4 O -0.4121(8) -0.9504(6) -0.2979(5) 0.093(3) Uani 0.60 1 d PU A 1
O5 O -1.0886(3) -0.2791(2) -0.41915(18) 0.0824(10) Uani 1 1 d . . .
O6 O -0.8883(3) -0.25373(19) -0.42280(16) 0.0670(9) Uani 1 1 d . . .
O7 O -0.3463(3) -0.36628(18) -0.33272(15) 0.0596(8) Uani 1 1 d . . .
O8 O -0.2383(3) -0.4779(2) -0.27611(18) 0.0818(10) Uani 1 1 d . . .
O20B O -0.5385(15) -0.9826(10) -0.3655(8) 0.126(5) Uani 0.40 1 d PU B 2
N1 N -0.3839(3) -0.4423(2) -0.37604(17) 0.0512(9) Uani 1 1 d . . .
C1 C -0.7545(4) -0.4283(3) -0.4380(2) 0.0481(10) Uani 1 1 d . . .
C1A C -0.9666(4) -0.4047(3) -0.3829(2) 0.0701(14) Uani 1 1 d . . .
H1A H -1.0267 -0.4303 -0.3544 0.084 Uiso 1 1 calc R . .
C2 C -0.6643(3) -0.5143(2) -0.4339(2) 0.0458(10) Uani 1 1 d . . .
H2 H -0.6558 -0.5268 -0.3852 0.055 Uiso 1 1 calc R . .
C3 C -0.8699(4) -0.4575(3) -0.3989(2) 0.0656(13) Uani 1 1 d . . .
H3 H -0.8729 -0.5195 -0.3846 0.079 Uiso 1 1 calc R . .
C4 C -0.3224(4) -0.5902(3) -0.4699(2) 0.0522(11) Uani 1 1 d . . .
H4 H -0.2846 -0.5297 -0.4809 0.063 Uiso 1 1 calc R . .
C5 C -0.5032(4) -0.6682(2) -0.40714(19) 0.0457(10) Uani 1 1 d . . .
C6 C -0.4557(4) -0.5897(3) -0.45288(18) 0.0459(10) Uani 1 1 d . . .
C7 C -0.5283(4) -0.4961(3) -0.45882(19) 0.0441(9) Uani 1 1 d . . .
C8 C -0.4794(4) -0.4212(3) -0.4112(2) 0.0466(10) Uani 1 1 d . . .
C9 C -0.5538(4) -0.3311(3) -0.4101(2) 0.0563(11) Uani 1 1 d . . .
H9A H -0.5469 -0.3005 -0.4539 0.068 Uiso 1 1 calc R . .
H9B H -0.5194 -0.2894 -0.3761 0.068 Uiso 1 1 calc R . .
C10 C -0.6935(4) -0.3496(3) -0.3941(2) 0.0509(11) Uani 1 1 d . . .
H10 H -0.6935 -0.3747 -0.3478 0.061 Uiso 1 1 calc R . .
C11 C -0.6420(4) -0.6885(3) -0.4256(2) 0.0578(12) Uani 1 1 d . . .
H11A H -0.6456 -0.7446 -0.4532 0.069 Uiso 1 1 calc R . .
H11B H -0.6878 -0.7008 -0.3842 0.069 Uiso 1 1 calc R . .
C12 C -0.9857(5) -0.3082(3) -0.4070(2) 0.0657(13) Uani 1 1 d . . .
C13 C -0.7069(4) -0.6078(3) -0.4643(2) 0.0562(11) Uani 1 1 d . . .
H13A H -0.6853 -0.6104 -0.5120 0.067 Uiso 1 1 calc R . .
H13B H -0.7965 -0.6137 -0.4602 0.067 Uiso 1 1 calc R . .
C14 C -0.7653(4) -0.2547(3) -0.3885(3) 0.0664(13) Uani 1 1 d . . .
C15 C -0.4253(4) -0.7566(3) -0.4234(2) 0.0540(11) Uani 1 1 d . . .
H15 H -0.4395 -0.7735 -0.4709 0.065 Uiso 1 1 calc R . .
C16 C -0.2411(4) -0.6605(3) -0.4374(2) 0.0579(11) Uani 1 1 d . . .
C18 C -0.4521(5) -0.8412(3) -0.3802(3) 0.0702(14) Uani 1 1 d . . .
C19 C -0.5552(12) -0.8980(8) -0.3709(6) 0.086(3) Uani 0.60 1 d PU A 1
H19 H -0.6310 -0.8908 -0.3931 0.103 Uiso 0.60 1 calc PR A 1
C19B C -0.4261(18) -0.8688(13) -0.3212(11) 0.089(6) Uani 0.40 1 d PDU B 2
H19B H -0.3796 -0.8337 -0.2906 0.106 Uiso 0.40 1 calc PR B 2
C20 C -0.5293(15) -0.9657(10) -0.3245(6) 0.077(4) Uani 0.60 1 d PU A 1
H20 H -0.5821 -1.0145 -0.3125 0.093 Uiso 0.60 1 calc PR A 1
C20B C -0.473(2) -0.9560(15) -0.3065(15) 0.080(7) Uani 0.40 1 d PDU B 2
H20B H -0.4643 -0.9899 -0.2665 0.096 Uiso 0.40 1 calc PR B 2
C21 C -0.3627(10) -0.8766(8) -0.3316(7) 0.079(3) Uani 0.60 1 d PU A 1
H21 H -0.2834 -0.8523 -0.3246 0.094 Uiso 0.60 1 calc PR A 1
C21B C -0.5279(15) -0.9136(10) -0.4107(9) 0.080(4) Uani 0.40 1 d PU B 2
H21B H -0.5628 -0.9123 -0.4539 0.096 Uiso 0.40 1 calc PR B 2
C22 C -0.7903(4) -0.4014(3) -0.5113(2) 0.0591(11) Uani 1 1 d . . .
H22A H -0.7333 -0.3551 -0.5280 0.089 Uiso 1 1 calc R . .
H22B H -0.8733 -0.3765 -0.5118 0.089 Uiso 1 1 calc R . .
H22C H -0.7866 -0.4560 -0.5397 0.089 Uiso 1 1 calc R . .
C23 C -0.5176(4) -0.4609(3) -0.5324(2) 0.0594(12) Uani 1 1 d . . .
H23A H -0.5481 -0.3978 -0.5351 0.089 Uiso 1 1 calc R . .
H23B H -0.5661 -0.5004 -0.5616 0.089 Uiso 1 1 calc R . .
H23C H -0.4321 -0.4626 -0.5464 0.089 Uiso 1 1 calc R . .
C24 C -0.4884(4) -0.6427(3) -0.33096(19) 0.0584(11) Uani 1 1 d . . .
H24A H -0.4021 -0.6321 -0.3210 0.088 Uiso 1 1 calc R . .
H24B H -0.5189 -0.6933 -0.3035 0.088 Uiso 1 1 calc R . .
H24C H -0.5351 -0.5870 -0.3212 0.088 Uiso 1 1 calc R . .
C25 C -0.7887(6) -0.2307(4) -0.3136(3) 0.103(2) Uani 1 1 d . . .
H25A H -0.8308 -0.1716 -0.3106 0.154 Uiso 1 1 calc R . .
H25B H -0.7106 -0.2270 -0.2901 0.154 Uiso 1 1 calc R . .
H25C H -0.8392 -0.2786 -0.2934 0.154 Uiso 1 1 calc R . .
C26 C -0.7034(6) -0.1729(4) -0.4250(5) 0.094(2) Uani 1 1 d D . .
C27 C -0.2596(4) -0.3972(3) -0.2861(2) 0.0585(11) Uani 1 1 d . . .
C28 C -0.1963(4) -0.3177(3) -0.2524(2) 0.0535(11) Uani 1 1 d . . .
C29 C -0.2003(4) -0.2273(3) -0.2784(2) 0.0573(11) Uani 1 1 d . . .
H29 H -0.2523 -0.2142 -0.3149 0.069 Uiso 1 1 calc R . .
C30 C -0.1278(4) -0.1561(3) -0.2509(2) 0.0576(11) Uani 1 1 d . . .
C31 C -0.0523(4) -0.1783(3) -0.1966(2) 0.0641(12) Uani 1 1 d . . .
H31 H -0.0013 -0.1322 -0.1784 0.077 Uiso 1 1 calc R . .
C32 C -0.0499(5) -0.2673(3) -0.1684(2) 0.0673(13) Uani 1 1 d . . .
H32 H -0.0001 -0.2799 -0.1309 0.081 Uiso 1 1 calc R . .
C33 C -0.1225(4) -0.3372(3) -0.1966(2) 0.0662(13) Uani 1 1 d . . .
H33 H -0.1218 -0.3971 -0.1781 0.079 Uiso 1 1 calc R . .
C34 C -0.1263(6) -0.0590(3) -0.2818(2) 0.0942(19) Uani 1 1 d . . .
H34A H -0.1402 -0.0636 -0.3298 0.141 Uiso 1 1 calc R . .
H34B H -0.0470 -0.0302 -0.2736 0.141 Uiso 1 1 calc R . .
H34C H -0.1907 -0.0217 -0.2617 0.141 Uiso 1 1 calc R . .
H26A H -0.624(2) -0.158(4) -0.408(3) 0.11(2) Uiso 1 1 d D . .
H26B H -0.754(4) -0.120(2) -0.418(3) 0.12(2) Uiso 1 1 d D . .
H26C H -0.693(7) -0.191(4) -0.4705(12) 0.15(3) Uiso 1 1 d D . .

loop_
_atom_site_aniso_label
_atom_site_aniso_U_11
_atom_site_aniso_U_22
_atom_site_aniso_U_33
_atom_site_aniso_U_23
_atom_site_aniso_U_13
_atom_site_aniso_U_12
O1 0.0628(18) 0.0638(17) 0.0413(15) -0.0100(13) 0.0006(15) 0.0097(16)
O2 0.0618(19) 0.0559(17) 0.068(2) -0.0005(16) -0.0031(18) 0.0139(17)
O3 0.0569(19) 0.083(2) 0.089(2) 0.0018(19) -0.0173(19) 0.0103(19)
O4 0.099(6) 0.069(4) 0.110(5) 0.030(4) -0.012(5) -0.001(5)
O5 0.0546(19) 0.092(2) 0.101(3) 0.026(2) 0.004(2) 0.0229(19)
O6 0.0531(18) 0.0605(17) 0.087(2) 0.0209(18) -0.0004(19) 0.0105(17)
O7 0.0581(17) 0.0498(15) 0.0708(19) -0.0186(15) -0.0167(16) 0.0032(15)
O8 0.093(3) 0.0568(18) 0.095(2) -0.0092(18) -0.035(2) 0.0034(19)
O20B 0.127(8) 0.103(7) 0.147(9) 0.025(8) -0.005(8) -0.003(7)
N1 0.049(2) 0.0445(17) 0.060(2) -0.0067(17) -0.0049(19) -0.0009(17)
C1 0.042(2) 0.045(2) 0.057(3) 0.0039(19) 0.002(2) 0.003(2)
C1A 0.056(3) 0.071(3) 0.083(3) 0.027(3) 0.020(3) 0.014(3)
C2 0.041(2) 0.043(2) 0.054(2) 0.0007(19) -0.004(2) 0.0020(19)
C3 0.053(3) 0.057(3) 0.087(3) 0.021(3) 0.010(3) 0.001(2)
C4 0.052(2) 0.053(2) 0.052(2) -0.003(2) 0.001(2) 0.005(2)
C5 0.050(2) 0.0370(19) 0.050(2) -0.0015(19) 0.000(2) 0.0043(19)
C6 0.052(2) 0.049(2) 0.038(2) -0.0061(18) -0.001(2) 0.007(2)
C7 0.046(2) 0.040(2) 0.046(2) 0.0006(18) -0.005(2) 0.008(2)
C8 0.043(2) 0.042(2) 0.056(2) -0.005(2) 0.002(2) -0.0014(19)
C9 0.052(2) 0.045(2) 0.072(3) -0.003(2) -0.007(2) 0.003(2)
C10 0.051(2) 0.044(2) 0.057(3) -0.001(2) -0.006(2) 0.005(2)
C11 0.056(3) 0.043(2) 0.074(3) 0.002(2) -0.009(3) -0.003(2)
C12 0.063(3) 0.070(3) 0.064(3) 0.013(3) 0.008(3) 0.014(3)
C13 0.050(2) 0.048(2) 0.071(3) -0.002(2) -0.005(2) -0.006(2)
C14 0.060(3) 0.053(2) 0.086(4) -0.003(3) -0.008(3) 0.016(3)
C15 0.064(3) 0.043(2) 0.056(2) -0.004(2) 0.000(2) 0.008(2)
C16 0.051(3) 0.061(3) 0.062(3) -0.012(2) -0.009(2) 0.012(2)
C18 0.086(4) 0.047(2) 0.077(3) 0.000(3) 0.000(3) 0.015(3)
C19 0.096(7) 0.068(6) 0.093(6) 0.021(6) -0.007(6) 0.005(6)
C19B 0.112(10) 0.073(8) 0.081(9) 0.010(7) -0.011(8) 0.003(8)
C20 0.103(8) 0.064(6) 0.065(6) 0.019(5) -0.011(7) 0.000(6)
C20B 0.085(11) 0.059(9) 0.096(11) 0.018(8) -0.007(9) -0.012(9)
C21 0.078(6) 0.066(5) 0.092(7) 0.021(5) -0.004(6) 0.005(5)
C21B 0.085(8) 0.057(7) 0.096(8) 0.015(7) -0.012(8) -0.002(6)
C22 0.055(3) 0.066(3) 0.057(3) 0.005(2) -0.004(2) 0.006(2)
C23 0.061(3) 0.060(3) 0.057(3) 0.016(2) -0.002(2) 0.003(2)
C24 0.074(3) 0.058(2) 0.043(2) -0.001(2) 0.001(2) 0.011(3)
C25 0.103(5) 0.104(4) 0.102(4) -0.045(3) -0.019(4) 0.050(4)
C26 0.068(4) 0.039(3) 0.175(8) 0.006(4) -0.008(5) 0.009(3)
C27 0.052(3) 0.060(3) 0.063(3) -0.011(2) -0.008(2) 0.000(2)
C28 0.047(2) 0.054(2) 0.060(3) -0.014(2) -0.004(2) -0.002(2)
C29 0.063(3) 0.059(3) 0.051(2) -0.008(2) -0.011(2) -0.002(2)
C30 0.067(3) 0.058(3) 0.048(2) -0.005(2) 0.001(2) -0.005(3)
C31 0.061(3) 0.070(3) 0.061(3) -0.016(2) -0.002(3) -0.009(3)
C32 0.069(3) 0.074(3) 0.058(3) -0.016(3) -0.020(3) 0.003(3)
C33 0.070(3) 0.067(3) 0.062(3) -0.003(2) -0.017(3) 0.004(3)
C34 0.140(5) 0.074(3) 0.068(3) 0.005(3) -0.020(4) -0.032(4)

loop_
_atom_type_symbol
_atom_type_description
_atom_type_scat_dispersion_real
_atom_type_scat_dispersion_imag
_atom_type_scat_source
C C 0.0033 0.0016 'International Tables Vol C Tables 4.2.6.8 and 6.1.1.4'
H H 0.0000 0.0000 'International Tables Vol C Tables 4.2.6.8 and 6.1.1.4'
N N 0.0061 0.0033 'International Tables Vol C Tables 4.2.6.8 and 6.1.1.4'
O O 0.0106 0.0060 'International Tables Vol C Tables 4.2.6.8 and 6.1.1.4'

loop_
_geom_angle_atom_site_label_1
_geom_angle_atom_site_label_2
_geom_angle_atom_site_label_3
_geom_angle
C4 O1 C6 61.0(2)
C16 O2 C15 119.8(3)
C21 O4 C20 107.1(10)
C12 O6 C14 125.7(3)
C27 O7 N1 110.1(3)
C21B O20B C20B 108.1(16)
C8 N1 O7 111.8(3)
C3 C1 C2 105.3(3)
C3 C1 C10 105.0(3)
C3 C1 C22 109.9(3)
C10 C1 C2 106.0(3)
C22 C1 C2 113.4(3)
C22 C1 C10 116.3(3)
C3 C1A H1A 117.8
C3 C1A C12 124.4(4)
C12 C1A H1A 117.8
C1 C2 H2 104.6
C7 C2 C1 115.6(3)
C7 C2 H2 104.6
C13 C2 C1 118.5(3)
C13 C2 H2 104.6
C13 C2 C7 107.5(3)
C1 C3 H3 116.3
C1A C3 C1 127.4(4)
C1A C3 H3 116.3
O1 C4 H4 116.8
O1 C4 C6 60.1(2)
O1 C4 C16 115.6(3)
C6 C4 H4 116.8
C6 C4 C16 118.8(4)
C16 C4 H4 116.8
C6 C5 C11 108.5(3)
C6 C5 C15 107.2(3)
C6 C5 C24 111.4(3)
C15 C5 C11 108.5(3)
C15 C5 C24 109.6(3)
C24 C5 C11 111.5(4)
O1 C6 C4 58.9(2)
O1 C6 C5 111.0(3)
O1 C6 C7 114.1(3)
C4 C6 C5 117.1(4)
C4 C6 C7 118.5(4)
C5 C6 C7 120.6(3)
C6 C7 C2 107.6(3)
C8 C7 C2 104.3(3)
C8 C7 C6 112.7(3)
C8 C7 C23 109.1(3)
C23 C7 C2 114.8(3)
C23 C7 C6 108.3(3)
N1 C8 C7 116.7(3)
N1 C8 C9 128.1(4)
C9 C8 C7 115.1(3)
C8 C9 H9A 109.3
C8 C9 H9B 109.3
C8 C9 C10 111.6(3)
H9A C9 H9B 108.0
C10 C9 H9A 109.3
C10 C9 H9B 109.3
C1 C10 H10 104.6
C9 C10 C1 114.4(3)
C9 C10 H10 104.6
C9 C10 C14 110.1(3)
C14 C10 C1 117.1(3)
C14 C10 H10 104.6
C5 C11 H11A 108.8
C5 C11 H11B 108.8
H11A C11 H11B 107.6
C13 C11 C5 114.0(3)
C13 C11 H11A 108.8
C13 C11 H11B 108.8
O5 C12 O6 118.0(4)
O5 C12 C1A 121.0(5)
O6 C12 C1A 120.6(4)
C2 C13 C11 108.8(3)
C2 C13 H13A 109.9
C2 C13 H13B 109.9
C11 C13 H13A 109.9
C11 C13 H13B 109.9
H13A C13 H13B 108.3
O6 C14 C10 114.5(4)
O6 C14 C25 106.9(4)
O6 C14 C26 99.5(4)
C25 C14 C10 110.0(4)
C26 C14 C10 114.6(4)
C26 C14 C25 110.8(5)
O2 C15 C5 111.5(3)
O2 C15 H15 108.3
O2 C15 C18 104.6(4)
C5 C15 H15 108.3
C18 C15 C5 115.8(4)
C18 C15 H15 108.3
O2 C16 C4 118.9(4)
O3 C16 O2 119.7(4)
O3 C16 C4 121.4(5)
C19 C18 C15 134.3(6)
C19 C18 C21 103.8(7)
C19 C18 C21B 35.6(6)
C19B C18 C15 136.9(10)
C19B C18 C19 82.6(10)
C19B C18 C21 29.8(9)
C19B C18 C21B 106.6(12)
C21 C18 C15 121.7(6)
C21B C18 C15 116.5(8)
C21B C18 C21 113.6(8)
C18 C19 H19 125.0
C20 C19 C18 110.0(11)
C20 C19 H19 125.0
C18 C19B H19B 123.4
C18 C19B C20B 113(2)
C20B C19B H19B 123.4
O4 C20 H20 125.4
C19 C20 O4 109.3(12)
C19 C20 H20 125.4
O20B C20B H20B 127.7
C19B C20B O20B 105(2)
C19B C20B H20B 127.7
O4 C21 C18 109.6(9)
O4 C21 H21 125.2
C18 C21 H21 125.2
O20B C21B C18 107.3(14)
O20B C21B H21B 126.3
C18 C21B H21B 126.3
C1 C22 H22A 109.5
C1 C22 H22B 109.5
C1 C22 H22C 109.5
H22A C22 H22B 109.5
H22A C22 H22C 109.5
H22B C22 H22C 109.5
C7 C23 H23A 109.5
C7 C23 H23B 109.5
C7 C23 H23C 109.5
H23A C23 H23B 109.5
H23A C23 H23C 109.5
H23B C23 H23C 109.5
C5 C24 H24A 109.5
C5 C24 H24B 109.5
C5 C24 H24C 109.5
H24A C24 H24B 109.5
H24A C24 H24C 109.5
H24B C24 H24C 109.5
C14 C25 H25A 109.5
C14 C25 H25B 109.5
C14 C25 H25C 109.5
H25A C25 H25B 109.5
H25A C25 H25C 109.5
H25B C25 H25C 109.5
C14 C26 H26A 114(4)
C14 C26 H26B 107(4)
C14 C26 H26C 107(4)
H26A C26 H26B 106(4)
H26A C26 H26C 107(6)
H26B C26 H26C 116(5)
O7 C27 C28 111.3(4)
O8 C27 O7 123.3(4)
O8 C27 C28 125.4(4)
C29 C28 C27 122.2(4)
C33 C28 C27 117.7(4)
C33 C28 C29 119.9(4)
C28 C29 H29 119.4
C28 C29 C30 121.2(4)
C30 C29 H29 119.4
C29 C30 C34 121.2(4)
C31 C30 C29 117.6(4)
C31 C30 C34 121.1(4)
C30 C31 H31 118.9
C30 C31 C32 122.2(4)
C32 C31 H31 118.9
C31 C32 H32 120.4
C33 C32 C31 119.2(4)
C33 C32 H32 120.4
C28 C33 H33 120.1
C32 C33 C28 119.8(4)
C32 C33 H33 120.1
C30 C34 H34A 109.5
C30 C34 H34B 109.5
C30 C34 H34C 109.5
H34A C34 H34B 109.5
H34A C34 H34C 109.5
H34B C34 H34C 109.5

loop_
_geom_bond_atom_site_label_1
_geom_bond_atom_site_label_2
_geom_bond_distance
O1 C4 1.442(5)
O1 C6 1.459(4)
O2 C15 1.469(5)
O2 C16 1.333(5)
O3 C16 1.210(5)
O4 C20 1.382(17)
O4 C21 1.356(13)
O5 C12 1.206(5)
O6 C12 1.341(5)
O6 C14 1.485(5)
O7 N1 1.439(4)
O7 C27 1.382(5)
O8 C27 1.192(5)
O20B C20B 1.41(3)
O20B C21B 1.33(2)
N1 C8 1.275(5)
C1 C2 1.566(5)
C1 C3 1.518(5)
C1 C10 1.564(5)
C1 C22 1.545(5)
C1A H1A 0.9300
C1A C3 1.323(5)
C1A C12 1.473(6)
C2 H2 0.9800
C2 C7 1.564(5)
C2 C13 1.534(5)
C3 H3 0.9300
C4 H4 0.9800
C4 C6 1.471(5)
C4 C16 1.477(6)
C5 C6 1.527(5)
C5 C11 1.563(5)
C5 C15 1.549(5)
C5 C24 1.554(5)
C6 C7 1.552(5)
C7 C8 1.516(5)
C7 C23 1.540(5)
C8 C9 1.516(5)
C9 H9A 0.9700
C9 H9B 0.9700
C9 C10 1.557(5)
C10 H10 0.9800
C10 C14 1.563(5)
C11 H11A 0.9700
C11 H11B 0.9700
C11 C13 1.548(5)
C13 H13A 0.9700
C13 H13B 0.9700
C14 C25 1.535(7)
C14 C26 1.525(8)
C15 H15 0.9800
C15 C18 1.505(6)
C18 C19 1.385(13)
C18 C19B 1.26(2)
C18 C21 1.448(12)
C18 C21B 1.447(17)
C19 H19 0.9300
C19 C20 1.360(16)
C19B H19B 0.9300
C19B C20B 1.377(18)
C20 H20 0.9300
C20B H20B 0.9300
C21 H21 0.9300
C21B H21B 0.9300
C22 H22A 0.9600
C22 H22B 0.9600
C22 H22C 0.9600
C23 H23A 0.9600
C23 H23B 0.9600
C23 H23C 0.9600
C24 H24A 0.9600
C24 H24B 0.9600
C24 H24C 0.9600
C25 H25A 0.9600
C25 H25B 0.9600
C25 H25C 0.9600
C26 H26A 0.941(10)
C26 H26B 0.944(10)
C26 H26C 0.943(10)
C27 C28 1.481(6)
C28 C29 1.389(6)
C28 C33 1.384(6)
C29 H29 0.9300
C29 C30 1.392(5)
C30 C31 1.380(6)
C30 C34 1.515(6)
C31 H31 0.9300
C31 C32 1.388(6)
C32 H32 0.9300
C32 C33 1.384(6)
C33 H33 0.9300
C34 H34A 0.9600
C34 H34B 0.9600
C34 H34C 0.9600

loop_
_geom_torsion_atom_site_label_1
_geom_torsion_atom_site_label_2
_geom_torsion_atom_site_label_3
_geom_torsion_atom_site_label_4
_geom_torsion
O1 C4 C6 C5 99.3(4)
O1 C4 C6 C7 -102.5(3)
O1 C4 C16 O2 -44.9(5)
O1 C4 C16 O3 135.0(4)
O1 C6 C7 C2 116.9(3)
O1 C6 C7 C8 -128.7(3)
O1 C6 C7 C23 -7.8(5)
O2 C15 C18 C19 -173.3(8)
O2 C15 C18 C19B 45.5(15)
O2 C15 C18 C21 11.8(8)
O2 C15 C18 C21B -134.8(8)
O7 N1 C8 C7 -179.8(3)
O7 N1 C8 C9 -1.9(6)
O7 C27 C28 C29 -16.3(6)
O7 C27 C28 C33 169.3(4)
O8 C27 C28 C29 162.2(5)
O8 C27 C28 C33 -12.1(7)
N1 O7 C27 O8 -12.7(6)
N1 O7 C27 C28 165.9(3)
N1 C8 C9 C10 -123.0(5)
C1 C2 C7 C6 -178.2(3)
C1 C2 C7 C8 61.9(4)
C1 C2 C7 C23 -57.5(5)
C1 C2 C13 C11 -152.0(4)
C1 C10 C14 O6 3.6(6)
C1 C10 C14 C25 124.0(5)
C1 C10 C14 C26 -110.5(6)
C2 C1 C3 C1A 172.8(5)
C2 C1 C10 C9 49.5(4)
C2 C1 C10 C14 -179.4(3)
C2 C7 C8 N1 119.9(4)
C2 C7 C8 C9 -58.3(4)
C3 C1 C2 C7 -169.2(3)
C3 C1 C2 C13 61.0(5)
C3 C1 C10 C9 160.8(3)
C3 C1 C10 C14 -68.2(4)
C3 C1A C12 O5 145.0(5)
C3 C1A C12 O6 -28.0(8)
C4 O1 C6 C5 -109.8(4)
C4 O1 C6 C7 109.9(4)
C4 C6 C7 C2 -176.7(3)
C4 C6 C7 C8 -62.3(4)
C4 C6 C7 C23 58.6(5)
C5 C6 C7 C2 -19.3(5)
C5 C6 C7 C8 95.2(4)
C5 C6 C7 C23 -144.0(4)
C5 C11 C13 C2 -39.4(5)
C5 C15 C18 C19 63.6(10)
C5 C15 C18 C19B -77.5(15)
C5 C15 C18 C21 -111.3(7)
C5 C15 C18 C21B 102.2(9)
C6 O1 C4 C16 109.9(4)
C6 C4 C16 O2 23.5(6)
C6 C4 C16 O3 -156.5(4)
C6 C5 C11 C13 -19.5(5)
C6 C5 C15 O2 57.0(4)
C6 C5 C15 C18 176.3(4)
C6 C7 C8 N1 3.4(5)
C6 C7 C8 C9 -174.7(3)
C7 C2 C13 C11 74.6(4)
C7 C8 C9 C10 54.9(5)
C8 C9 C10 C1 -49.5(5)
C8 C9 C10 C14 176.1(3)
C9 C10 C14 O6 136.7(4)
C9 C10 C14 C25 -103.0(5)
C9 C10 C14 C26 22.5(6)
C10 C1 C2 C7 -58.2(4)
C10 C1 C2 C13 172.0(3)
C10 C1 C3 C1A 61.2(6)
C11 C5 C6 O1 -85.1(4)
C11 C5 C6 C4 -150.0(3)
C11 C5 C6 C7 52.3(5)
C11 C5 C15 O2 174.0(3)
C11 C5 C15 C18 -66.7(5)
C12 O6 C14 C10 62.3(6)
C12 O6 C14 C25 -59.8(6)
C12 O6 C14 C26 -175.0(5)
C12 C1A C3 C1 6.9(8)
C13 C2 C7 C6 -43.3(4)
C13 C2 C7 C8 -163.2(3)
C13 C2 C7 C23 77.4(4)
C14 O6 C12 O5 152.5(4)
C14 O6 C12 C1A -34.3(7)
C15 O2 C16 O3 -177.4(4)
C15 O2 C16 C4 2.5(6)
C15 C5 C6 O1 31.9(4)
C15 C5 C6 C4 -33.0(5)
C15 C5 C6 C7 169.3(3)
C15 C5 C11 C13 -135.7(4)
C15 C18 C19 C20 -179.3(8)
C15 C18 C19B C20B -178.6(13)
C15 C18 C21 O4 177.5(7)
C15 C18 C21B O20B 178.7(10)
C16 O2 C15 C5 -44.2(5)
C16 O2 C15 C18 -169.9(4)
C16 C4 C6 O1 -104.6(4)
C16 C4 C6 C5 -5.3(6)
C16 C4 C6 C7 152.9(3)
C18 C19 C20 O4 5.1(14)
C18 C19B C20B O20B -1(2)
C19 C18 C19B C20B 28.3(17)
C19 C18 C21 O4 1.3(11)
C19 C18 C21B O20B -51.3(14)
C19B C18 C19 C20 -25.0(13)
C19B C18 C21 O4 47(2)
C19B C18 C21B O20B -1.6(17)
C20 O4 C21 C18 1.7(13)
C20B O20B C21B C18 1(2)
C21 O4 C20 C19 -4.1(14)
C21 C18 C19 C20 -3.8(12)
C21 C18 C19B C20B -107(3)
C21 C18 C21B O20B 29.4(16)
C21B O20B C20B C19B 0(2)
C21B C18 C19 C20 107.5(19)
C21B C18 C19B C20B 2(2)
C21B C18 C21 O4 -35.0(13)
C22 C1 C2 C7 70.6(4)
C22 C1 C2 C13 -59.2(5)
C22 C1 C3 C1A -64.6(6)
C22 C1 C10 C9 -77.5(4)
C22 C1 C10 C14 53.5(5)
C23 C7 C8 N1 -117.0(4)
C23 C7 C8 C9 64.9(4)
C24 C5 C6 O1 151.8(3)
C24 C5 C6 C4 86.9(4)
C24 C5 C6 C7 -70.8(5)
C24 C5 C11 C13 103.5(4)
C24 C5 C15 O2 -64.1(4)
C24 C5 C15 C18 55.2(5)
C27 O7 N1 C8 168.0(3)
C27 C28 C29 C30 -171.9(4)
C27 C28 C33 C32 172.3(4)
C28 C29 C30 C31 -0.3(7)
C28 C29 C30 C34 176.2(5)
C29 C28 C33 C32 -2.2(7)
C29 C30 C31 C32 -2.0(7)
C30 C31 C32 C33 2.1(7)
C31 C32 C33 C28 0.0(7)
C33 C28 C29 C30 2.3(7)
C34 C30 C31 C32 -178.5(5)
